data_4109362
loop_
_publ_author_name
'Jenkins Y. K. Tsang'
'Miriam S. A. Buschhaus'
'Peter Legzdins'

_publ_section_title
;
 Selective Activation and Functionalization of Linear Alkanes Initiated
 under Ambient Conditions by a Tungsten Allyl Nitrosyl Complex
;
_journal_name_full 'Journal of the American Chemical Society'
_journal_page_first 5372
_journal_page_last 5373
_journal_paper_doi 10.1021/ja0713633
_journal_volume 129
_journal_year 2007
_chemical_formula_moiety 'C19 H33 N O W'
_chemical_formula_sum 'C19 H33 N O W'
_chemical_formula_weight 475.31
_chemical_name_systematic
;
 ?
;
_space_group_IT_number 14
_symmetry_cell_setting monoclinic
_symmetry_space_group_name_Hall '-P 2yn'
_symmetry_space_group_name_H-M 'P 1 21/n 1'
_atom_sites_solution_hydrogens geom
_atom_sites_solution_primary direct
_atom_sites_solution_secondary difmap
_audit_creation_method SHELXL-97
_cell_angle_alpha 90.00
_cell_angle_beta 90.286(3)
_cell_angle_gamma 90.00
_cell_formula_units_Z 4
_cell_length_a 8.9209(5)
_cell_length_b 18.9252(9)
_cell_length_c 11.3669(6)
_cell_measurement_temperature 173(2)
_cell_measurement_theta_max 28.2
_cell_measurement_theta_min 2.1
_cell_volume 1919.05(17)
_computing_structure_refinement 'SHELXL-97 (Sheldrick, 1997)'
_computing_structure_solution SIR-92
_diffrn_ambient_temperature 173(2)
_diffrn_measured_fraction_theta_full 0.992
_diffrn_measured_fraction_theta_max 0.992
_diffrn_radiation_monochromator graphite
_diffrn_radiation_source 'fine-focus sealed tube'
_diffrn_radiation_type MoK\a
_diffrn_radiation_wavelength 0.71073
_diffrn_reflns_av_R_equivalents 0.0457
_diffrn_reflns_av_sigmaI/netI 0.0283
_diffrn_reflns_limit_h_max 11
_diffrn_reflns_limit_h_min -11
_diffrn_reflns_limit_k_max 23
_diffrn_reflns_limit_k_min -25
_diffrn_reflns_limit_l_max 14
_diffrn_reflns_limit_l_min -15
_diffrn_reflns_number 36501
_diffrn_reflns_theta_full 28.18
_diffrn_reflns_theta_max 28.18
_diffrn_reflns_theta_min 2.09
_exptl_absorpt_coefficient_mu 6.022
_exptl_absorpt_correction_T_max 0.942
_exptl_absorpt_correction_T_min 0.443
_exptl_absorpt_correction_type multi-scan
_exptl_crystal_colour yellow
_exptl_crystal_density_diffrn 1.645
_exptl_crystal_description rod
_exptl_crystal_F_000 944
_exptl_crystal_size_max 0.35
_exptl_crystal_size_mid 0.2
_exptl_crystal_size_min 0.1
_refine_diff_density_max 1.619
_refine_diff_density_min -0.774
_refine_diff_density_rms 0.141
_refine_ls_extinction_method none
_refine_ls_goodness_of_fit_ref 1.038
_refine_ls_hydrogen_treatment mixed
_refine_ls_matrix_type full
_refine_ls_number_parameters 222
_refine_ls_number_reflns 4679
_refine_ls_number_restraints 0
_refine_ls_restrained_S_all 1.038
_refine_ls_R_factor_all 0.0316
_refine_ls_R_factor_gt 0.0232
_refine_ls_shift/su_max 0.002
_refine_ls_shift/su_mean 0.000
_refine_ls_structure_factor_coef Fsqd
_refine_ls_weighting_details 'calc w=1/[\s^2^(Fo^2^)+(0.0234P)^2^+1.9235P] where P=(Fo^2^+2Fc^2^)/3'
_refine_ls_weighting_scheme calc
_refine_ls_wR_factor_gt 0.0495
_refine_ls_wR_factor_ref 0.0526
_reflns_number_gt 3994
_reflns_number_total 4679
_reflns_threshold_expression >2sigma(I)
_cod_data_source_file ja0713633si20070226_053836.cif
_cod_data_source_block p21n
_cod_database_code 4109362

loop_
_symmetry_equiv_pos_as_xyz
'x, y, z'
'-x+1/2, y+1/2, -z+1/2'
'-x, -y, -z'
'x-1/2, -y-1/2, z-1/2'

loop_
_atom_site_label
_atom_site_type_symbol
_atom_site_fract_x
_atom_site_fract_y
_atom_site_fract_z
_atom_site_U_iso_or_equiv
_atom_site_adp_type
_atom_site_occupancy
_atom_site_symmetry_multiplicity
_atom_site_calc_flag
_atom_site_refinement_flags
W1 W 0.674910(12) 0.329211(6) 0.016647(9) 0.02155(5) Uani 1 1 d .
N1 N 0.7121(3) 0.27225(15) -0.1053(2) 0.0294(6) Uani 1 1 d .
C9 C 0.7882(6) 0.5486(2) -0.4838(4) 0.0629(13) Uani 1 1 d .
H9A H 0.7708 0.5916 -0.4376 0.094 Uiso 1 1 calc R
H9B H 0.7389 0.5531 -0.5606 0.094 Uiso 1 1 calc R
H9C H 0.8962 0.5420 -0.4949 0.094 Uiso 1 1 calc R
O1 O 0.7452(3) 0.23074(14) -0.1826(2) 0.0456(6) Uani 1 1 d .
C16 C 1.0510(3) 0.3643(2) 0.0798(3) 0.0390(8) Uani 1 1 d .
H16A H 1.1265 0.3577 0.1417 0.058 Uiso 1 1 calc R
H16B H 1.0494 0.4140 0.0556 0.058 Uiso 1 1 calc R
H16C H 1.0758 0.3346 0.0120 0.058 Uiso 1 1 calc R
C13 C 0.7096(3) 0.27653(18) 0.2040(3) 0.0294(7) Uani 1 1 d .
C8 C 0.7244(4) 0.4855(2) -0.4191(3) 0.0416(8) Uani 1 1 d .
H8A H 0.7515 0.4419 -0.4620 0.050 Uiso 1 1 calc R
H8B H 0.6137 0.4891 -0.4188 0.050 Uiso 1 1 calc R
C6 C 0.7134(4) 0.41905(18) -0.2222(3) 0.0338(7) Uani 1 1 d .
H6A H 0.6028 0.4235 -0.2232 0.041 Uiso 1 1 calc R
H6B H 0.7393 0.3739 -0.2609 0.041 Uiso 1 1 calc R
C14 C 0.6762(3) 0.34906(19) 0.2260(3) 0.0300(7) Uani 1 1 d .
C2 C 0.4299(4) 0.33880(19) -0.0488(3) 0.0340(8) Uani 1 1 d .
C1 C 0.4708(4) 0.4045(2) -0.0116(4) 0.0390(8) Uani 1 1 d .
C17 C 0.9350(4) 0.2089(2) 0.1096(3) 0.0447(9) Uani 1 1 d .
H17A H 0.9698 0.2131 0.0282 0.067 Uiso 1 1 calc R
H17B H 0.8700 0.1673 0.1166 0.067 Uiso 1 1 calc R
H17C H 1.0216 0.2036 0.1623 0.067 Uiso 1 1 calc R
C15 C 0.8086(4) 0.46935(19) 0.1886(3) 0.0434(9) Uani 1 1 d .
H15A H 0.8598 0.4809 0.2625 0.065 Uiso 1 1 calc R
H15B H 0.7088 0.4910 0.1878 0.065 Uiso 1 1 calc R
H15C H 0.8670 0.4875 0.1223 0.065 Uiso 1 1 calc R
C12 C 0.8491(3) 0.27372(18) 0.1424(3) 0.0297(7) Uani 1 1 d .
C10 C 0.7935(3) 0.39076(18) 0.1778(3) 0.0291(7) Uani 1 1 d .
C11 C 0.8998(3) 0.34395(18) 0.1257(3) 0.0275(7) Uani 1 1 d .
C3 C 0.4390(3) 0.2818(2) 0.0314(3) 0.0342(8) Uani 1 1 d .
C19 C 0.5485(4) 0.3773(2) 0.2980(3) 0.0429(9) Uani 1 1 d .
H02A H 0.4633 0.3447 0.2928 0.064 Uiso 1 1 calc R
H02B H 0.5186 0.4237 0.2678 0.064 Uiso 1 1 calc R
H02C H 0.5803 0.3818 0.3803 0.064 Uiso 1 1 calc R
C7 C 0.7805(4) 0.47990(19) -0.2932(3) 0.0367(8) Uani 1 1 d .
H7A H 0.7583 0.5248 -0.2522 0.044 Uiso 1 1 calc R
H7B H 0.8908 0.4742 -0.2944 0.044 Uiso 1 1 calc R
C18 C 0.6243(4) 0.2147(2) 0.2518(3) 0.0429(9) Uani 1 1 d .
H02D H 0.6587 0.2046 0.3321 0.064 Uiso 1 1 calc R
H02E H 0.6416 0.1733 0.2019 0.064 Uiso 1 1 calc R
H02F H 0.5171 0.2258 0.2526 0.064 Uiso 1 1 calc R
C5 C 0.7670(4) 0.41654(19) -0.0950(3) 0.0363(8) Uani 1 1 d .
H5A H 0.7415 0.4621 -0.0573 0.044 Uiso 1 1 calc R
H5B H 0.8777 0.4125 -0.0950 0.044 Uiso 1 1 calc R
C4 C 0.4050(4) 0.2078(2) -0.0079(3) 0.0461(9) Uani 1 1 d .
H4A H 0.2971 0.1991 -0.0017 0.069 Uiso 1 1 calc R
H4B H 0.4596 0.1743 0.0421 0.069 Uiso 1 1 calc R
H4C H 0.4363 0.2018 -0.0899 0.069 Uiso 1 1 calc R
H1A H 0.453(4) 0.418(2) 0.055(4) 0.041(11) Uiso 1 1 d .
H3 H 0.411(3) 0.2900(17) 0.115(3) 0.027(8) Uiso 1 1 d .
H1B H 0.474(4) 0.440(2) -0.062(3) 0.040(11) Uiso 1 1 d .
H2 H 0.414(5) 0.3287(18) -0.138(4) 0.050(12) Uiso 1 1 d .

loop_
_atom_site_aniso_label
_atom_site_aniso_U_11
_atom_site_aniso_U_22
_atom_site_aniso_U_33
_atom_site_aniso_U_23
_atom_site_aniso_U_13
_atom_site_aniso_U_12
W1 0.01743(7) 0.02685(8) 0.02034(7) -0.00042(5) -0.00284(4) -0.00104(5)
N1 0.0220(13) 0.0384(16) 0.0277(13) 0.0010(12) -0.0021(10) -0.0004(11)
C9 0.097(4) 0.049(3) 0.043(2) 0.020(2) 0.017(2) 0.020(2)
O1 0.0438(15) 0.0537(17) 0.0394(14) -0.0139(12) 0.0031(11) 0.0073(13)
C16 0.0202(15) 0.063(3) 0.0338(17) -0.0025(17) -0.0028(13) -0.0012(16)
C13 0.0251(15) 0.0393(19) 0.0238(14) 0.0032(13) -0.0055(12) -0.0023(13)
C8 0.059(2) 0.036(2) 0.0299(17) -0.0012(15) -0.0014(15) 0.0087(18)
C6 0.0355(18) 0.0366(19) 0.0292(16) 0.0039(14) -0.0053(13) -0.0086(15)
C14 0.0217(15) 0.048(2) 0.0201(14) -0.0022(14) -0.0029(11) -0.0018(14)
C2 0.0195(15) 0.044(2) 0.0381(18) -0.0008(15) -0.0049(13) 0.0035(13)
C1 0.042(2) 0.037(2) 0.038(2) 0.0006(18) 0.0009(17) 0.0054(16)
C17 0.043(2) 0.049(2) 0.041(2) -0.0007(17) -0.0081(16) 0.0170(18)
C15 0.041(2) 0.044(2) 0.044(2) -0.0156(17) -0.0076(16) -0.0083(17)
C12 0.0254(15) 0.0412(19) 0.0226(15) 0.0012(13) -0.0081(12) 0.0048(14)
C10 0.0252(15) 0.0387(19) 0.0234(15) -0.0067(13) -0.0065(12) -0.0051(13)
C11 0.0179(14) 0.042(2) 0.0221(14) -0.0004(13) -0.0048(11) -0.0018(13)
C3 0.0200(15) 0.049(2) 0.0336(18) 0.0005(15) -0.0023(13) -0.0033(14)
C19 0.0293(18) 0.067(3) 0.0319(18) -0.0100(17) 0.0051(14) -0.0004(17)
C7 0.0389(18) 0.039(2) 0.0326(17) 0.0071(15) -0.0033(14) -0.0088(16)
C18 0.0364(19) 0.054(2) 0.0382(19) 0.0181(17) -0.0085(15) -0.0075(17)
C5 0.0353(18) 0.042(2) 0.0312(17) 0.0042(15) -0.0065(14) -0.0139(15)
C4 0.040(2) 0.051(2) 0.048(2) 0.0071(18) -0.0095(16) -0.0152(18)

loop_
_atom_type_symbol
_atom_type_description
_atom_type_scat_dispersion_real
_atom_type_scat_dispersion_imag
_atom_type_scat_source
C C 0.0033 0.0016 'International Tables Vol C Tables 4.2.6.8 and 6.1.1.4'
H H 0.0000 0.0000 'International Tables Vol C Tables 4.2.6.8 and 6.1.1.4'
N N 0.0061 0.0033 'International Tables Vol C Tables 4.2.6.8 and 6.1.1.4'
O O 0.0106 0.0060 'International Tables Vol C Tables 4.2.6.8 and 6.1.1.4'
W W -0.8490 6.8722 'International Tables Vol C Tables 4.2.6.8 and 6.1.1.4'

loop_
_geom_angle_atom_site_label_1
_geom_angle_atom_site_label_2
_geom_angle_atom_site_label_3
_geom_angle
N1 W1 C5 86.31(13)
N1 W1 C3 89.70(12)
C5 W1 C3 131.93(12)
N1 W1 C2 88.66(12)
C5 W1 C2 96.24(12)
C3 W1 C2 35.73(12)
N1 W1 C1 114.15(13)
C5 W1 C1 76.09(14)
C3 W1 C1 62.19(13)
C2 W1 C1 34.12(13)
N1 W1 C12 94.45(11)
C5 W1 C12 115.47(12)
C3 W1 C12 112.60(12)
C2 W1 C12 148.27(12)
C1 W1 C12 150.29(13)
N1 W1 C11 108.45(11)
C5 W1 C11 84.10(11)
C3 W1 C11 141.50(11)
C2 W1 C11 162.85(12)
C1 W1 C11 131.17(13)
C12 W1 C11 34.92(11)
N1 W1 C13 114.77(12)
C5 W1 C13 140.52(11)
C3 W1 C13 83.45(11)
C2 W1 C13 116.17(11)
C1 W1 C13 118.63(13)
C12 W1 C13 35.27(10)
C11 W1 C13 58.21(11)
N1 W1 C14 149.28(12)
C5 W1 C14 116.37(12)
C3 W1 C14 89.36(11)
C2 W1 C14 107.78(12)
C1 W1 C14 92.33(13)
C12 W1 C14 57.96(11)
C11 W1 C14 57.67(10)
C13 W1 C14 34.73(12)
N1 W1 C10 142.92(11)
C5 W1 C10 85.01(11)
C3 W1 C10 122.18(11)
C2 W1 C10 128.09(12)
C1 W1 C10 98.54(13)
C12 W1 C10 57.87(12)
C11 W1 C10 34.77(11)
C13 W1 C10 57.71(11)
C14 W1 C10 34.33(11)
O1 N1 W1 174.9(2)
C14 C13 C12 107.7(3)
C14 C13 C18 125.5(3)
C12 C13 C18 126.3(3)
C14 C13 W1 74.14(17)
C12 C13 W1 71.73(17)
C18 C13 W1 126.1(2)
C9 C8 C7 112.9(3)
C5 C6 C7 113.7(3)
C10 C14 C13 108.1(3)
C10 C14 C19 125.0(3)
C13 C14 C19 126.6(3)
C10 C14 W1 72.88(16)
C13 C14 W1 71.13(17)
C19 C14 W1 126.3(2)
C1 C2 C3 118.8(3)
C1 C2 W1 73.8(2)
C3 C2 W1 71.42(18)
C2 C1 W1 72.1(2)
C11 C12 C13 108.1(3)
C11 C12 C17 124.8(3)
C13 C12 C17 126.9(3)
C11 C12 W1 73.15(17)
C13 C12 W1 72.99(17)
C17 C12 W1 123.5(2)
C14 C10 C11 107.9(3)
C14 C10 C15 125.8(3)
C11 C10 C15 126.1(3)
C14 C10 W1 72.78(17)
C11 C10 W1 71.04(16)
C15 C10 W1 125.5(2)
C12 C11 C10 108.2(3)
C12 C11 C16 125.2(3)
C10 C11 C16 125.8(3)
C12 C11 W1 71.92(16)
C10 C11 W1 74.18(16)
C16 C11 W1 127.5(2)
C2 C3 C4 120.6(3)
C2 C3 W1 72.85(19)
C4 C3 W1 121.8(2)
C8 C7 C6 115.0(3)
C6 C5 W1 116.5(2)

loop_
_geom_bond_atom_site_label_1
_geom_bond_atom_site_label_2
_geom_bond_distance
W1 N1 1.788(3)
W1 C5 2.242(3)
W1 C3 2.294(3)
W1 C2 2.313(3)
W1 C1 2.333(4)
W1 C12 2.354(3)
W1 C11 2.370(3)
W1 C13 2.370(3)
W1 C14 2.409(3)
W1 C10 2.411(3)
N1 O1 1.216(3)
C9 C8 1.515(5)
C16 C11 1.498(4)
C13 C14 1.427(5)
C13 C12 1.431(4)
C13 C18 1.499(5)
C8 C7 1.518(4)
C6 C5 1.521(4)
C6 C7 1.530(4)
C14 C10 1.423(4)
C14 C19 1.504(4)
C2 C1 1.363(5)
C2 C3 1.414(5)
C17 C12 1.496(5)
C15 C10 1.498(5)
C12 C11 1.417(5)
C10 C11 1.429(4)
C3 C4 1.501(5)

loop_
_geom_torsion_atom_site_label_1
_geom_torsion_atom_site_label_2
_geom_torsion_atom_site_label_3
_geom_torsion_atom_site_label_4
_geom_torsion
C5 W1 N1 O1 117(3)
C3 W1 N1 O1 -111(3)
C2 W1 N1 O1 -147(3)
C1 W1 N1 O1 -170(3)
C12 W1 N1 O1 2(3)
C11 W1 N1 O1 34(3)
C13 W1 N1 O1 -28(3)
C14 W1 N1 O1 -23(3)
C10 W1 N1 O1 40(3)
N1 W1 C13 C14 174.99(17)
C5 W1 C13 C14 58.3(3)
C3 W1 C13 C14 -98.38(19)
C2 W1 C13 C14 -83.6(2)
C1 W1 C13 C14 -45.1(2)
C12 W1 C13 C14 115.3(3)
C11 W1 C13 C14 77.87(19)
C10 W1 C13 C14 36.59(17)
N1 W1 C13 C12 59.7(2)
C5 W1 C13 C12 -57.0(3)
C3 W1 C13 C12 146.3(2)
C2 W1 C13 C12 161.13(19)
C1 W1 C13 C12 -160.4(2)
C11 W1 C13 C12 -37.42(18)
C14 W1 C13 C12 -115.3(3)
C10 W1 C13 C12 -78.7(2)
N1 W1 C13 C18 -62.4(3)
C5 W1 C13 C18 -179.0(3)
C3 W1 C13 C18 24.3(3)
C2 W1 C13 C18 39.1(3)
C1 W1 C13 C18 77.6(3)
C12 W1 C13 C18 -122.1(4)
C11 W1 C13 C18 -159.5(3)
C14 W1 C13 C18 122.6(4)
C10 W1 C13 C18 159.2(3)
C12 C13 C14 C10 0.4(3)
C18 C13 C14 C10 172.7(3)
W1 C13 C14 C10 -63.9(2)
C12 C13 C14 C19 -173.9(3)
C18 C13 C14 C19 -1.6(5)
W1 C13 C14 C19 121.8(3)
C12 C13 C14 W1 64.3(2)
C18 C13 C14 W1 -123.4(3)
N1 W1 C14 C10 107.8(3)
C5 W1 C14 C10 -26.1(2)
C3 W1 C14 C10 -163.9(2)
C2 W1 C14 C10 -132.78(19)
C1 W1 C14 C10 -101.8(2)
C12 W1 C14 C10 78.7(2)
C11 W1 C14 C10 37.16(18)
C13 W1 C14 C10 116.7(3)
N1 W1 C14 C13 -8.9(3)
C5 W1 C14 C13 -142.85(19)
C3 W1 C14 C13 79.40(19)
C2 W1 C14 C13 110.52(18)
C1 W1 C14 C13 141.53(19)
C12 W1 C14 C13 -38.02(17)
C11 W1 C14 C13 -79.55(19)
C10 W1 C14 C13 -116.7(3)
N1 W1 C14 C19 -131.0(3)
C5 W1 C14 C19 95.1(3)
C3 W1 C14 C19 -42.7(3)
C2 W1 C14 C19 -11.6(3)
C1 W1 C14 C19 19.4(3)
C12 W1 C14 C19 -160.1(4)
C11 W1 C14 C19 158.4(4)
C13 W1 C14 C19 -122.1(4)
C10 W1 C14 C19 121.2(4)
N1 W1 C2 C1 -139.8(2)
C5 W1 C2 C1 -53.7(3)
C3 W1 C2 C1 128.8(3)
C12 W1 C2 C1 123.9(3)
C11 W1 C2 C1 36.5(5)
C13 W1 C2 C1 103.1(2)
C14 W1 C2 C1 66.6(3)
C10 W1 C2 C1 34.9(3)
N1 W1 C2 C3 91.3(2)
C5 W1 C2 C3 177.5(2)
C1 W1 C2 C3 -128.8(3)
C12 W1 C2 C3 -5.0(3)
C11 W1 C2 C3 -92.3(4)
C13 W1 C2 C3 -25.8(2)
C14 W1 C2 C3 -62.2(2)
C10 W1 C2 C3 -94.0(2)
C3 C2 C1 W1 57.4(3)
N1 W1 C1 C2 45.0(3)
C5 W1 C1 C2 124.4(2)
C3 W1 C1 C2 -31.0(2)
C12 W1 C1 C2 -118.2(3)
C11 W1 C1 C2 -166.5(2)
C13 W1 C1 C2 -95.2(2)
C14 W1 C1 C2 -119.0(2)
C10 W1 C1 C2 -152.9(2)
C14 C13 C12 C11 -0.7(3)
C18 C13 C12 C11 -172.9(3)
W1 C13 C12 C11 65.3(2)
C14 C13 C12 C17 174.6(3)
C18 C13 C12 C17 2.4(5)
W1 C13 C12 C17 -119.5(3)
C14 C13 C12 W1 -65.9(2)
C18 C13 C12 W1 121.9(3)
N1 W1 C12 C11 116.29(19)
C5 W1 C12 C11 28.3(2)
C3 W1 C12 C11 -152.18(18)
C2 W1 C12 C11 -149.0(2)
C1 W1 C12 C11 -79.0(3)
C13 W1 C12 C11 -115.6(3)
C14 W1 C12 C11 -78.13(19)
C10 W1 C12 C11 -37.36(17)
N1 W1 C12 C13 -128.2(2)
C5 W1 C12 C13 143.8(2)
C3 W1 C12 C13 -36.6(2)
C2 W1 C12 C13 -33.5(3)
C1 W1 C12 C13 36.5(4)
C11 W1 C12 C13 115.6(3)
C14 W1 C12 C13 37.42(18)
C10 W1 C12 C13 78.2(2)
N1 W1 C12 C17 -4.7(3)
C5 W1 C12 C17 -92.8(3)
C3 W1 C12 C17 86.8(3)
C2 W1 C12 C17 89.9(3)
C1 W1 C12 C17 159.9(3)
C11 W1 C12 C17 -121.0(4)
C13 W1 C12 C17 123.4(4)
C14 W1 C12 C17 160.8(3)
C10 W1 C12 C17 -158.4(3)
C13 C14 C10 C11 0.0(3)
C19 C14 C10 C11 174.4(3)
W1 C14 C10 C11 -62.8(2)
C13 C14 C10 C15 -175.5(3)
C19 C14 C10 C15 -1.0(5)
W1 C14 C10 C15 121.7(3)
C13 C14 C10 W1 62.8(2)
C19 C14 C10 W1 -122.8(3)
N1 W1 C10 C14 -126.2(2)
C5 W1 C10 C14 156.7(2)
C3 W1 C10 C14 19.1(2)
C2 W1 C10 C14 62.6(2)
C1 W1 C10 C14 81.6(2)
C12 W1 C10 C14 -79.0(2)
C11 W1 C10 C14 -116.5(3)
C13 W1 C10 C14 -37.02(19)
N1 W1 C10 C11 -9.7(3)
C5 W1 C10 C11 -86.8(2)
C3 W1 C10 C11 135.64(19)
C2 W1 C10 C11 179.13(18)
C1 W1 C10 C11 -161.9(2)
C12 W1 C10 C11 37.52(18)
C13 W1 C10 C11 79.5(2)
C14 W1 C10 C11 116.5(3)
N1 W1 C10 C15 111.7(3)
C5 W1 C10 C15 34.6(3)
C3 W1 C10 C15 -103.0(3)
C2 W1 C10 C15 -59.5(3)
C1 W1 C10 C15 -40.6(3)
C12 W1 C10 C15 158.9(3)
C11 W1 C10 C15 121.4(4)
C13 W1 C10 C15 -159.1(3)
C14 W1 C10 C15 -122.1(4)
C13 C12 C11 C10 0.7(3)
C17 C12 C11 C10 -174.7(3)
W1 C12 C11 C10 65.9(2)
C13 C12 C11 C16 171.2(3)
C17 C12 C11 C16 -4.2(5)
W1 C12 C11 C16 -123.7(3)
C13 C12 C11 W1 -65.2(2)
C17 C12 C11 W1 119.5(3)
C14 C10 C11 C12 -0.4(3)
C15 C10 C11 C12 175.0(3)
W1 C10 C11 C12 -64.4(2)
C14 C10 C11 C16 -170.9(3)
C15 C10 C11 C16 4.6(5)
W1 C10 C11 C16 125.2(3)
C14 C10 C11 W1 63.9(2)
C15 C10 C11 W1 -120.6(3)
N1 W1 C11 C12 -70.4(2)
C5 W1 C11 C12 -154.5(2)
C3 W1 C11 C12 43.8(3)
C2 W1 C11 C12 113.4(4)
C1 W1 C11 C12 139.7(2)
C13 W1 C11 C12 37.80(18)
C14 W1 C11 C12 79.0(2)
C10 W1 C11 C12 115.7(3)
N1 W1 C11 C10 173.86(18)
C5 W1 C11 C10 89.7(2)
C3 W1 C11 C10 -71.9(3)
C2 W1 C11 C10 -2.3(5)
C1 W1 C11 C10 24.0(3)
C12 W1 C11 C10 -115.7(3)
C13 W1 C11 C10 -77.9(2)
C14 W1 C11 C10 -36.68(18)
N1 W1 C11 C16 50.5(3)
C5 W1 C11 C16 -33.6(3)
C3 W1 C11 C16 164.8(3)
C2 W1 C11 C16 -125.6(4)
C1 W1 C11 C16 -99.3(3)
C12 W1 C11 C16 121.0(4)
C13 W1 C11 C16 158.8(4)
C14 W1 C11 C16 -160.0(4)
C10 W1 C11 C16 -123.3(4)
C1 C2 C3 C4 -175.9(3)
W1 C2 C3 C4 -117.3(3)
C1 C2 C3 W1 -58.6(3)
N1 W1 C3 C2 -88.1(2)
C5 W1 C3 C2 -3.4(3)
C1 W1 C3 C2 29.6(2)
C12 W1 C3 C2 177.2(2)
C11 W1 C3 C2 151.8(2)
C13 W1 C3 C2 156.9(2)
C14 W1 C3 C2 122.6(2)
C10 W1 C3 C2 111.9(2)
N1 W1 C3 C4 27.7(3)
C5 W1 C3 C4 112.5(3)
C2 W1 C3 C4 115.8(4)
C1 W1 C3 C4 145.4(3)
C12 W1 C3 C4 -67.0(3)
C11 W1 C3 C4 -92.4(3)
C13 W1 C3 C4 -87.3(3)
C14 W1 C3 C4 -121.6(3)
C10 W1 C3 C4 -132.3(3)
C9 C8 C7 C6 177.1(3)
C5 C6 C7 C8 -177.7(3)
C7 C6 C5 W1 180.0(2)
N1 W1 C5 C6 45.1(3)
C3 W1 C5 C6 -41.2(3)
C2 W1 C5 C6 -43.1(3)
C1 W1 C5 C6 -70.9(3)
C12 W1 C5 C6 138.3(3)
C11 W1 C5 C6 154.1(3)
C13 W1 C5 C6 170.7(2)
C14 W1 C5 C6 -156.5(2)
C10 W1 C5 C6 -171.0(3)
